data_7124026
loop_
_publ_author_name
'Sarmah, Kashyap Kumar'
'Rajbongshi, Trishna'
'Bhuyan, Achyut'
'Thakuria, Ranjit'

_publ_section_title
;
 Effect of Solvent Polarity in Mechanochemistry: Preparation of
 Conglomerate vs. Racemate
;
_journal_name_full 'Chemical Communications'
_journal_paper_doi 10.1039/C9CC05687D
_journal_year 2019
_chemical_formula_moiety 'C10 H13 N3 O7'
_chemical_formula_sum 'C10 H13 N3 O7'
_chemical_formula_weight 287.23
_chemical_name_systematic 'Isoniazid-DL-tartaric acid salt'
_space_group_crystal_system monoclinic
_space_group_IT_number 14
_space_group_name_Hall '-P 2yn'
_space_group_name_H-M_alt 'P 1 21/n 1'
_symmetry_space_group_name_Hall '-P 2yn'
_symmetry_space_group_name_H-M 'P 1 21/n 1'
_atom_sites_solution_hydrogens mixed
_audit_creation_method SHELXL-2016/6
_audit_update_record
;
2019-05-16 deposited with the CCDC.    2019-08-14 downloaded from the CCDC.
;
_cell_angle_alpha 90
_cell_angle_beta 113.098(10)
_cell_angle_gamma 90
_cell_formula_units_Z 4
_cell_length_a 12.409(2)
_cell_length_b 7.1753(14)
_cell_length_c 14.653(3)
_cell_measurement_reflns_used 2952
_cell_measurement_temperature 296(2)
_cell_measurement_theta_max 23.59
_cell_measurement_theta_min 2.75
_cell_volume 1200.1(4)
_computing_cell_refinement 'Bruker SAINT'
_computing_data_collection 'Bruker APEX2'
_computing_data_reduction 'Bruker SAINT'
_computing_molecular_graphics 'Bruker SHELXTL'
_computing_publication_material 'Bruker SHELXTL'
_computing_structure_refinement 'SHELXL-2016/6 (Sheldrick, 2016)'
_computing_structure_solution 'SHELXT 2014/4 (Sheldrick, 2014)'
_diffrn_ambient_temperature 296(2)
_diffrn_measured_fraction_theta_full 0.998
_diffrn_measured_fraction_theta_max 0.978
_diffrn_measurement_device_type 'Bruker APEX-II CCD'
_diffrn_measurement_method '\f and \w scans'
_diffrn_radiation_type MoK\a
_diffrn_radiation_wavelength 0.71073
_diffrn_reflns_av_R_equivalents 0.0833
_diffrn_reflns_av_unetI/netI 0.0660
_diffrn_reflns_Laue_measured_fraction_full 0.998
_diffrn_reflns_Laue_measured_fraction_max 0.978
_diffrn_reflns_limit_h_max 16
_diffrn_reflns_limit_h_min -16
_diffrn_reflns_limit_k_max 9
_diffrn_reflns_limit_k_min -9
_diffrn_reflns_limit_l_max 19
_diffrn_reflns_limit_l_min -18
_diffrn_reflns_number 15957
_diffrn_reflns_point_group_measured_fraction_full 0.998
_diffrn_reflns_point_group_measured_fraction_max 0.978
_diffrn_reflns_theta_full 25.242
_diffrn_reflns_theta_max 28.309
_diffrn_reflns_theta_min 2.754
_diffrn_source 'fine-focus sealed tube'
_exptl_absorpt_coefficient_mu 0.136
_exptl_absorpt_correction_T_max 0.987
_exptl_absorpt_correction_T_min 0.978
_exptl_absorpt_correction_type multi-scan
_exptl_absorpt_process_details 'Bruker AXS SADABS program'
_exptl_crystal_colour colorless
_exptl_crystal_density_diffrn 1.590
_exptl_crystal_description needle
_exptl_crystal_F_000 600
_exptl_crystal_recrystallization_method 'Re-crystallisation from solvent: Ethanol'
_exptl_crystal_size_max 0.210
_exptl_crystal_size_mid 0.130
_exptl_crystal_size_min 0.090
_refine_diff_density_max 0.298
_refine_diff_density_min -0.319
_refine_diff_density_rms 0.087
_refine_ls_extinction_method none
_refine_ls_goodness_of_fit_ref 1.042
_refine_ls_hydrogen_treatment mixed
_refine_ls_matrix_type full
_refine_ls_number_parameters 209
_refine_ls_number_reflns 2930
_refine_ls_number_restraints 0
_refine_ls_restrained_S_all 1.042
_refine_ls_R_factor_all 0.0998
_refine_ls_R_factor_gt 0.0562
_refine_ls_shift/su_max 0.000
_refine_ls_shift/su_mean 0.000
_refine_ls_structure_factor_coef Fsqd
_refine_ls_weighting_details 'w=1/[\s^2^(Fo^2^)+(0.0890P)^2^] where P=(Fo^2^+2Fc^2^)/3'
_refine_ls_weighting_scheme calc
_refine_ls_wR_factor_gt 0.1434
_refine_ls_wR_factor_ref 0.1663
_reflns_Friedel_coverage 0.000
_reflns_number_gt 1893
_reflns_number_total 2930
_reflns_threshold_expression 'I > 2\s(I)'
_cod_data_source_file c9cc05687d2.cif
_cod_data_source_block ISN_DL_TA_EtOH
_cod_database_code 7124026
_shelx_shelxl_version_number 2016/6
_shelx_space_group_comment
;
The symmetry employed for this shelxl refinement is uniquely defined
by the following loop, which should always be used as a source of
symmetry information in preference to the above space-group names.
They are only intended as comments.
;
_shelx_estimated_absorpt_t_min 0.972
_shelx_estimated_absorpt_t_max 0.988
_exptl_absorpt_special_details 'Sheldrick, 2016'

loop_
_space_group_symop_operation_xyz
'x, y, z'
'-x+1/2, y+1/2, -z+1/2'
'-x, -y, -z'
'x-1/2, -y-1/2, z-1/2'

loop_
_atom_site_label
_atom_site_type_symbol
_atom_site_fract_x
_atom_site_fract_y
_atom_site_fract_z
_atom_site_U_iso_or_equiv
_atom_site_adp_type
_atom_site_occupancy
_atom_site_site_symmetry_order
_atom_site_calc_flag
_atom_site_refinement_flags_posn
_atom_site_refinement_flags_adp
C1 C 0.52831(19) 0.7622(3) 0.47237(16) 0.0238(5) Uani 1 1 d . .
C2 C 0.4633(2) 0.7150(4) 0.37444(18) 0.0317(6) Uani 1 1 d . .
H2 H 0.494973 0.727126 0.326778 0.038 Uiso 1 1 calc R U
C3 C 0.3506(2) 0.6497(4) 0.3489(2) 0.0381(7) Uani 1 1 d . .
H3 H 0.307928 0.616854 0.283106 0.046 Uiso 1 1 calc R U
C4 C 0.3613(2) 0.6814(4) 0.5062(2) 0.0368(6) Uani 1 1 d . .
H4 H 0.326105 0.672664 0.551572 0.044 Uiso 1 1 calc R U
C5 C 0.4752(2) 0.7461(4) 0.53932(19) 0.0322(6) Uani 1 1 d . .
H5 H 0.515464 0.778466 0.605546 0.039 Uiso 1 1 calc R U
C6 C 0.65370(19) 0.8274(3) 0.51228(17) 0.0239(5) Uani 1 1 d . .
C7 C 0.98821(19) 0.7601(3) 0.31290(16) 0.0227(5) Uani 1 1 d . .
C8 C 0.98826(18) 0.5496(3) 0.31064(16) 0.0212(5) Uani 1 1 d . .
H8 H 0.984087 0.509332 0.245431 0.025 Uiso 1 1 calc R U
C9 C 0.88067(19) 0.4735(3) 0.32527(16) 0.0197(5) Uani 1 1 d . .
H9 H 0.810372 0.514837 0.269284 0.024 Uiso 1 1 calc R U
C10 C 0.88180(17) 0.2629(3) 0.32640(16) 0.0208(5) Uani 1 1 d . .
H1B H 0.846(2) 0.971(4) 0.454(2) 0.037(8) Uiso 1 1 d . .
H1C H 0.873(3) 0.769(6) 0.494(2) 0.072(11) Uiso 1 1 d . .
H1D H 0.680(2) 0.789(4) 0.388(2) 0.044(8) Uiso 1 1 d . .
H2D H 0.849(2) 0.913(4) 0.555(2) 0.040(8) Uiso 1 1 d . .
H3A H 0.893(3) 0.955(6) 0.252(3) 0.075(12) Uiso 1 1 d . .
H4A H 1.153(3) 0.532(5) 0.383(2) 0.069(11) Uiso 1 1 d . .
H5A H 0.893(3) 0.450(6) 0.454(3) 0.069(11) Uiso 1 1 d . .
N1 N 0.70673(16) 0.8366(3) 0.44704(15) 0.0259(5) Uani 1 1 d . .
N2 N 0.82855(17) 0.8799(3) 0.48851(17) 0.0261(5) Uani 1 1 d . .
N3 N 0.29959(18) 0.6310(3) 0.41315(17) 0.0365(6) Uani 1 1 d . .
O1 O 0.70510(15) 0.8732(3) 0.59832(12) 0.0386(5) Uani 1 1 d . .
O2 O 1.06895(16) 0.8506(3) 0.36739(16) 0.0482(6) Uani 1 1 d . .
O3 O 0.89096(15) 0.8310(3) 0.24792(13) 0.0355(5) Uani 1 1 d . .
O4 O 1.08904(15) 0.4724(3) 0.38340(13) 0.0333(5) Uani 1 1 d . .
O5 O 0.87621(15) 0.5460(3) 0.41375(13) 0.0293(4) Uani 1 1 d . .
O6 O 0.89098(16) 0.1825(2) 0.40374(12) 0.0355(5) Uani 1 1 d . .
O7 O 0.87324(14) 0.1844(2) 0.24623(11) 0.0252(4) Uani 1 1 d . .

loop_
_atom_site_aniso_label
_atom_site_aniso_U_11
_atom_site_aniso_U_22
_atom_site_aniso_U_33
_atom_site_aniso_U_23
_atom_site_aniso_U_13
_atom_site_aniso_U_12
C1 0.0253(11) 0.0157(12) 0.0320(12) 0.0015(9) 0.0129(9) 0.0019(9)
C2 0.0297(13) 0.0340(16) 0.0331(13) 0.0021(11) 0.0142(10) -0.0036(11)
C3 0.0294(13) 0.0449(19) 0.0355(14) 0.0032(12) 0.0078(11) -0.0032(12)
C4 0.0362(14) 0.0337(16) 0.0510(16) 0.0028(12) 0.0282(12) -0.0009(12)
C5 0.0328(13) 0.0303(15) 0.0368(13) -0.0014(11) 0.0173(11) -0.0021(11)
C6 0.0262(12) 0.0170(12) 0.0287(12) -0.0002(9) 0.0110(10) -0.0009(9)
C7 0.0242(11) 0.0186(12) 0.0253(11) -0.0014(9) 0.0098(9) -0.0027(10)
C8 0.0224(11) 0.0149(12) 0.0265(11) 0.0010(9) 0.0098(9) -0.0002(9)
C9 0.0210(11) 0.0157(12) 0.0226(11) 0.0003(8) 0.0086(9) 0.0013(9)
C10 0.0174(10) 0.0160(12) 0.0276(11) 0.0020(9) 0.0075(8) -0.0012(9)
N1 0.0220(10) 0.0269(12) 0.0297(11) -0.0081(9) 0.0110(8) -0.0080(8)
N2 0.0219(10) 0.0201(12) 0.0355(12) -0.0016(9) 0.0105(9) -0.0054(9)
N3 0.0249(10) 0.0367(14) 0.0474(13) 0.0065(10) 0.0137(10) 0.0001(10)
O1 0.0353(10) 0.0505(13) 0.0289(9) -0.0088(8) 0.0113(8) -0.0099(9)
O2 0.0359(10) 0.0246(11) 0.0663(14) -0.0111(9) 0.0010(9) -0.0069(8)
O3 0.0373(10) 0.0118(9) 0.0437(11) 0.0033(7) 0.0010(8) -0.0007(8)
O4 0.0189(8) 0.0281(11) 0.0490(11) 0.0156(8) 0.0090(7) 0.0024(8)
O5 0.0403(10) 0.0201(10) 0.0329(9) -0.0023(7) 0.0203(8) 0.0027(8)
O6 0.0535(11) 0.0225(10) 0.0324(9) 0.0059(7) 0.0187(8) -0.0050(8)
O7 0.0331(9) 0.0140(8) 0.0286(9) -0.0006(6) 0.0122(7) -0.0010(7)

loop_
_atom_type_symbol
_atom_type_description
_atom_type_scat_dispersion_real
_atom_type_scat_dispersion_imag
_atom_type_scat_source
C C 0.0033 0.0016 'International Tables Vol C Tables 4.2.6.8 and 6.1.1.4'
H H 0.0000 0.0000 'International Tables Vol C Tables 4.2.6.8 and 6.1.1.4'
N N 0.0061 0.0033 'International Tables Vol C Tables 4.2.6.8 and 6.1.1.4'
O O 0.0106 0.0060 'International Tables Vol C Tables 4.2.6.8 and 6.1.1.4'

loop_
_geom_angle_atom_site_label_1
_geom_angle_atom_site_label_2
_geom_angle_atom_site_label_3
_geom_angle
C2 C1 C5 117.9(2)
C2 C1 C6 124.9(2)
C5 C1 C6 117.2(2)
C3 C2 C1 118.7(2)
C3 C2 H2 120.6
C1 C2 H2 120.6
N3 C3 C2 123.7(2)
N3 C3 H3 118.2
C2 C3 H3 118.2
N3 C4 C5 123.5(2)
N3 C4 H4 118.3
C5 C4 H4 118.3
C4 C5 C1 119.0(2)
C4 C5 H5 120.5
C1 C5 H5 120.5
O1 C6 N1 121.0(2)
O1 C6 C1 122.0(2)
N1 C6 C1 117.0(2)
O2 C7 O3 124.3(2)
O2 C7 C8 123.3(2)
O3 C7 C8 112.35(19)
O4 C8 C7 112.74(18)
O4 C8 C9 108.63(18)
C7 C8 C9 110.18(18)
O4 C8 H8 108.4
C7 C8 H8 108.4
C9 C8 H8 108.4
O5 C9 C10 111.12(18)
O5 C9 C8 110.22(17)
C10 C9 C8 110.65(18)
O5 C9 H9 108.2
C10 C9 H9 108.2
C8 C9 H9 108.3
O6 C10 O7 125.8(2)
O6 C10 C9 118.3(2)
O7 C10 C9 115.90(19)
C6 N1 N2 115.9(2)
C6 N1 H1D 125.6(19)
N2 N1 H1D 115.9(19)
N1 N2 H1B 111.6(17)
N1 N2 H1C 110(2)
H1B N2 H1C 113(3)
N1 N2 H2D 108.1(17)
H1B N2 H2D 111(3)
H1C N2 H2D 102(3)
C4 N3 C3 117.2(2)
C7 O3 H3A 110(2)
C8 O4 H4A 109(2)
C9 O5 H5A 104(2)

loop_
_geom_bond_atom_site_label_1
_geom_bond_atom_site_label_2
_geom_bond_distance
C1 C2 1.384(3)
C1 C5 1.385(3)
C1 C6 1.506(3)
C2 C3 1.380(3)
C2 H2 0.9300
C3 N3 1.332(3)
C3 H3 0.9300
C4 N3 1.325(3)
C4 C5 1.382(3)
C4 H4 0.9300
C5 H5 0.9300
C6 O1 1.214(3)
C6 N1 1.358(3)
C7 O2 1.198(3)
C7 O3 1.312(3)
C7 C8 1.511(3)
C8 O4 1.400(3)
C8 C9 1.533(3)
C8 H8 0.9800
C9 O5 1.418(3)
C9 C10 1.511(3)
C9 H9 0.9800
C10 O6 1.236(3)
C10 O7 1.269(3)
N1 N2 1.425(3)
N1 H1D 0.86(3)
N2 H1B 0.90(3)
N2 H1C 0.95(4)
N2 H2D 0.93(3)
O3 H3A 0.89(4)
O4 H4A 0.90(4)
O5 H5A 0.88(4)
